data_1562513
loop_
_publ_author_name
'Zhao, Xiaofang'
'Sun, Xiaowei'
'Han, Zhangang'
'Zhao, Chuan'
'Yu, Haitao'
'Zhai, Xueliang'

_publ_section_title
;
 Two new polyoxometalate-based hybrids consisting of Keggin-type cluster
 modified by {Ag4} group
;
_journal_name_full 'Journal of Solid State Chemistry'
_journal_page_first 178
_journal_page_last 183
_journal_paper_doi 10.1016/j.jssc.2013.09.023
_journal_volume 207
_journal_year 2013
_chemical_formula_sum 'C72 H72 Ag4 N12 O40 Si W12'
_chemical_formula_weight 4411.19
_space_group_IT_number 14
_space_group_name_Hall '-P 2yn'
_space_group_name_H-M_alt 'P 1 21/n 1'
_symmetry_cell_setting monoclinic
_symmetry_space_group_name_H-M 'P 1 21/n 1'
_atom_sites_solution_hydrogens geom
_atom_sites_solution_primary direct
_atom_sites_solution_secondary difmap
_audit_creation_method SHELXL-97
_cell_angle_alpha 90.00
_cell_angle_beta 93.359(2)
_cell_angle_gamma 90.00
_cell_formula_units_Z 2
_cell_length_a 17.622(2)
_cell_length_b 13.9629(16)
_cell_length_c 19.330(2)
_cell_measurement_reflns_used 3552
_cell_measurement_temperature 296(2)
_cell_measurement_theta_max 25.07
_cell_measurement_theta_min 2.17
_cell_volume 4748.1(9)
_computing_cell_refinement 'Bruker SMART'
_computing_data_collection 'Bruker SMART'
_computing_data_reduction 'Bruker SAINT'
_computing_molecular_graphics 'Bruker SHELXTL'
_computing_publication_material 'Bruker SHELXTL'
_computing_structure_refinement 'Bruker SHELXTL'
_computing_structure_solution 'Bruker SHELXTL'
_diffrn_ambient_temperature 296(2)
_diffrn_measured_fraction_theta_full 0.998
_diffrn_measured_fraction_theta_max 0.998
_diffrn_measurement_device_type 'CCD area detector'
_diffrn_measurement_method 'phi and omega scans'
_diffrn_radiation_monochromator graphite
_diffrn_radiation_source 'fine-focus sealed tube'
_diffrn_radiation_type MoK\a
_diffrn_radiation_wavelength 0.71073
_diffrn_reflns_av_R_equivalents 0.0679
_diffrn_reflns_av_sigmaI/netI 0.0787
_diffrn_reflns_limit_h_max 20
_diffrn_reflns_limit_h_min -20
_diffrn_reflns_limit_k_max 16
_diffrn_reflns_limit_k_min -16
_diffrn_reflns_limit_l_max 22
_diffrn_reflns_limit_l_min -18
_diffrn_reflns_number 23496
_diffrn_reflns_theta_full 25.01
_diffrn_reflns_theta_max 25.01
_diffrn_reflns_theta_min 1.52
_exptl_absorpt_coefficient_mu 15.373
_exptl_absorpt_correction_T_max 0.136
_exptl_absorpt_correction_T_min 0.092
_exptl_absorpt_correction_type empirical
_exptl_absorpt_process_details sadabs
_exptl_crystal_colour pink
_exptl_crystal_density_diffrn 3.085
_exptl_crystal_density_method 'not measured'
_exptl_crystal_description block
_exptl_crystal_F_000 3996
_exptl_crystal_size_max 0.17
_exptl_crystal_size_mid 0.15
_exptl_crystal_size_min 0.13
_refine_diff_density_max 4.820
_refine_diff_density_min -4.895
_refine_diff_density_rms 0.315
_refine_ls_extinction_coef 0.000081(19)
_refine_ls_extinction_expression Fc^*^=kFc[1+0.001xFc^2^\l^3^/sin(2\q)]^-1/4^
_refine_ls_extinction_method SHELXL
_refine_ls_goodness_of_fit_ref 1.044
_refine_ls_hydrogen_treatment constr
_refine_ls_matrix_type full
_refine_ls_number_parameters 662
_refine_ls_number_reflns 8357
_refine_ls_number_restraints 1236
_refine_ls_restrained_S_all 0.987
_refine_ls_R_factor_all 0.1302
_refine_ls_R_factor_gt 0.0780
_refine_ls_shift/su_max 0.002
_refine_ls_shift/su_mean 0.000
_refine_ls_structure_factor_coef Fsqd
_refine_ls_weighting_details 'calc w=1/[\s^2^(Fo^2^)+(0.0603P)^2^+257.7142P] where P=(Fo^2^+2Fc^2^)/3'
_refine_ls_weighting_scheme calc
_refine_ls_wR_factor_gt 0.1712
_refine_ls_wR_factor_ref 0.2022
_reflns_number_gt 5060
_reflns_number_total 8357
_reflns_threshold_expression >2sigma(I)
_cod_data_source_file JSSC-2013-207-178.cif
_cod_data_source_block compound-2
_cod_depositor_comments
;
The following automatic conversions were performed:

data item '_symmetry_cell_setting' value 'Monoclinic' was changed to
'monoclinic' in accordance with the built-in table derived from the
CIF Core dictionary named 'cif_core.dic' version 2.4.5 last updated
on 2014-11-21.

data item '_exptl_crystal_density_meas' value 'none' was changed to
'?' -- the value is perceived as not measured.

Automatic conversion script
Id: cif_fix_values 8369 2020-08-20 11:38:08Z andrius 
;
_cod_original_cell_volume 4748.0(10)
_cod_original_sg_symbol_H-M P2(1)/n
_cod_database_code 1562513

loop_
_symmetry_equiv_pos_as_xyz
'x, y, z'
'-x+1/2, y+1/2, -z+1/2'
'-x, -y, -z'
'x-1/2, -y-1/2, z-1/2'

loop_
_atom_site_label
_atom_site_type_symbol
_atom_site_fract_x
_atom_site_fract_y
_atom_site_fract_z
_atom_site_U_iso_or_equiv
_atom_site_adp_type
_atom_site_occupancy
_atom_site_symmetry_multiplicity
_atom_site_calc_flag
_atom_site_refinement_flags
_atom_site_disorder_assembly
_atom_site_disorder_group
W1 W 0.43907(6) 0.56071(8) 0.16435(5) 0.0539(3) Uani 1 1 d . . .
W2 W 0.39458(6) 0.71071(9) 0.02170(5) 0.0588(3) Uani 1 1 d . . .
W3 W 0.45085(6) 0.64620(10) -0.14430(6) 0.0683(4) Uani 1 1 d . . .
W4 W 0.35940(7) 0.36002(10) 0.07482(7) 0.0839(5) Uani 1 1 d . . .
W5 W 0.41613(8) 0.30417(10) -0.09138(6) 0.0779(4) Uani 1 1 d . . .
W6 W 0.30874(7) 0.51096(13) -0.06592(6) 0.0922(6) Uani 1 1 d . . .
Ag1 Ag 0.94196(11) 0.91317(18) 0.00877(12) 0.0728(7) Uani 1 1 d . . .
Ag2 Ag 0.84954(17) 0.7292(2) 0.02590(19) 0.1238(13) Uani 1 1 d . . .
Si1 Si 0.5000 0.5000 0.0000 0.041(2) Uani 1 2 d S . .
O1 O 0.480(2) 0.470(3) 0.077(2) 0.084(4) Uani 0.50 1 d PU . .
O1' O 0.476(2) 0.575(3) 0.046(2) 0.084(4) Uani 0.50 1 d PU . .
O2 O 0.557(2) 0.418(3) 0.030(2) 0.080(5) Uani 0.50 1 d PU . .
O2' O 0.582(2) 0.567(3) 0.0193(19) 0.076(5) Uani 0.50 1 d PU . .
O3 O 0.3438(11) 0.8078(17) 0.0305(13) 0.106(6) Uani 1 1 d U . .
O4 O 0.3849(11) 0.6500(16) 0.1091(11) 0.090(4) Uani 1 1 d U . .
O5 O 0.4906(11) 0.7520(16) 0.0530(10) 0.085(4) Uani 1 1 d U . .
O6 O 0.5264(11) 0.6391(16) 0.1606(10) 0.084(4) Uani 1 1 d U . .
O7 O 0.4098(12) 0.5905(19) 0.2408(11) 0.105(6) Uani 1 1 d U . .
O8 O 0.2927(10) 0.2968(15) 0.1115(10) 0.078(5) Uani 1 1 d U . .
O9 O 0.5072(11) 0.4582(17) 0.1877(12) 0.094(4) Uani 1 1 d U . .
O10 O 0.3173(11) 0.6230(18) -0.0137(11) 0.095(4) Uani 1 1 d U . .
O11 O 0.3781(13) 0.2106(17) -0.1340(12) 0.099(6) Uani 1 1 d U . .
O12 O 0.3670(11) 0.4661(17) 0.1332(12) 0.096(4) Uani 1 1 d U . .
O13 O 0.3846(13) 0.2949(19) -0.0007(12) 0.110(4) Uani 1 1 d U . .
O14 O 0.3413(14) 0.400(2) -0.1088(12) 0.118(5) Uani 1 1 d U . .
O15 O 0.3607(12) 0.5751(19) -0.1357(11) 0.100(4) Uani 1 1 d U . .
O16 O 0.4246(11) 0.7197(18) -0.0682(11) 0.095(4) Uani 1 1 d U . .
O17 O 0.5504(11) 0.6875(17) -0.1205(12) 0.092(4) Uani 1 1 d U . .
O18 O 0.4267(13) 0.7176(16) -0.2121(10) 0.095(6) Uani 1 1 d U . .
O19 O 0.3079(13) 0.4508(19) 0.0166(12) 0.109(4) Uani 1 1 d U . .
O20 O 0.2202(10) 0.5189(15) -0.0960(10) 0.080(5) Uani 1 1 d U . .
C1 C 1.0528(14) 0.9050(19) -0.1282(13) 0.057(4) Uani 1 1 d U . .
H1 H 1.0154 0.9416 -0.1516 0.069 Uiso 1 1 calc R . .
C2 C 1.1025(14) 0.8554(19) -0.1672(13) 0.059(4) Uani 1 1 d U . .
H2 H 1.1001 0.8602 -0.2153 0.070 Uiso 1 1 calc R . .
C3 C 1.1568(13) 0.7976(19) -0.1320(13) 0.054(4) Uani 1 1 d U . .
C4 C 1.1599(13) 0.7934(18) -0.0623(12) 0.053(4) Uani 1 1 d U . .
H4 H 1.1963 0.7560 -0.0383 0.064 Uiso 1 1 calc R . .
C5 C 1.1065(13) 0.8468(19) -0.0262(13) 0.054(3) Uani 1 1 d U . .
C6 C 1.1090(14) 0.8457(18) 0.0517(13) 0.054(3) Uani 1 1 d U . .
C7 C 1.1731(14) 0.8242(18) 0.0919(13) 0.056(4) Uani 1 1 d U . .
H7 H 1.2181 0.8098 0.0714 0.067 Uiso 1 1 calc R . .
C8 C 1.1705(15) 0.8241(19) 0.1616(13) 0.059(4) Uani 1 1 d U . .
C9 C 1.1027(15) 0.8435(19) 0.1909(14) 0.062(4) Uani 1 1 d U . .
H9 H 1.1001 0.8435 0.2388 0.074 Uiso 1 1 calc R . .
C10 C 1.0394(15) 0.8627(19) 0.1488(14) 0.063(4) Uani 1 1 d U . .
H10 H 0.9933 0.8740 0.1684 0.076 Uiso 1 1 calc R . .
C11 C 1.2120(16) 0.737(2) -0.1727(14) 0.072(6) Uani 1 1 d U . .
H11A H 1.2625 0.7427 -0.1516 0.108 Uiso 1 1 calc R . .
H11B H 1.2114 0.7591 -0.2197 0.108 Uiso 1 1 calc R . .
H11C H 1.1965 0.6710 -0.1721 0.108 Uiso 1 1 calc R . .
C12 C 1.2421(16) 0.804(2) 0.2063(14) 0.075(6) Uani 1 1 d U . .
H12A H 1.2515 0.7359 0.2071 0.113 Uiso 1 1 calc R . .
H12B H 1.2359 0.8260 0.2525 0.113 Uiso 1 1 calc R . .
H12C H 1.2843 0.8359 0.1874 0.113 Uiso 1 1 calc R . .
C13 C 0.9827(16) 0.627(2) 0.1285(16) 0.071(4) Uani 1 1 d U . .
H13 H 0.9472 0.6337 0.1618 0.085 Uiso 1 1 calc R . .
C14 C 1.0562(15) 0.601(2) 0.1522(15) 0.069(4) Uani 1 1 d U . .
H14 H 1.0707 0.5975 0.1992 0.083 Uiso 1 1 calc R . .
C15 C 1.1065(15) 0.583(2) 0.1011(14) 0.063(4) Uani 1 1 d U . .
C16 C 1.0796(15) 0.5937(19) 0.0342(14) 0.061(3) Uani 1 1 d U . .
H16 H 1.1116 0.5798 -0.0010 0.074 Uiso 1 1 calc R . .
C17 C 1.0084(15) 0.624(2) 0.0169(15) 0.065(3) Uani 1 1 d U . .
C18 C 0.9802(15) 0.642(2) -0.0561(15) 0.066(4) Uani 1 1 d U . .
C19 C 1.0242(16) 0.615(2) -0.1093(15) 0.068(4) Uani 1 1 d U . .
H19 H 1.0708 0.5850 -0.1008 0.082 Uiso 1 1 calc R . .
C20 C 0.9955(16) 0.637(2) -0.1781(16) 0.073(4) Uani 1 1 d U . .
C21 C 0.9272(16) 0.679(2) -0.1868(16) 0.075(5) Uani 1 1 d U . .
H21 H 0.9081 0.6925 -0.2316 0.090 Uiso 1 1 calc R . .
C22 C 0.8857(17) 0.702(2) -0.1341(17) 0.077(4) Uani 1 1 d U . .
H22 H 0.8390 0.7326 -0.1427 0.092 Uiso 1 1 calc R . .
C23 C 1.0409(17) 0.612(2) -0.2371(16) 0.086(6) Uani 1 1 d U . .
H23A H 1.0177 0.5594 -0.2620 0.128 Uiso 1 1 calc R . .
H23B H 1.0914 0.5948 -0.2203 0.128 Uiso 1 1 calc R . .
H23C H 1.0432 0.6666 -0.2673 0.128 Uiso 1 1 calc R . .
C24 C 1.1867(16) 0.556(2) 0.1207(15) 0.076(6) Uani 1 1 d U . .
H24A H 1.2099 0.5306 0.0810 0.113 Uiso 1 1 calc R . .
H24B H 1.1879 0.5093 0.1569 0.113 Uiso 1 1 calc R . .
H24C H 1.2140 0.6124 0.1367 0.113 Uiso 1 1 calc R . .
C25 C 0.8124(19) 0.833(3) 0.1579(16) 0.091(5) Uani 1 1 d U . .
H25 H 0.8367 0.7796 0.1770 0.110 Uiso 1 1 calc R . .
C26 C 0.7826(19) 0.907(3) 0.2001(17) 0.092(6) Uani 1 1 d U . .
H26 H 0.7935 0.9033 0.2477 0.111 Uiso 1 1 calc R . .
C27 C 0.741(2) 0.979(3) 0.1762(17) 0.092(6) Uani 1 1 d U . .
C28 C 0.7300(19) 0.988(3) 0.1035(16) 0.089(5) Uani 1 1 d U . .
H28 H 0.6991 1.0369 0.0845 0.107 Uiso 1 1 calc R . .
C29 C 0.7662(19) 0.925(3) 0.0599(15) 0.083(4) Uani 1 1 d U . .
C30 C 0.7623(19) 0.929(3) -0.0154(15) 0.083(5) Uani 1 1 d U . .
C31 C 0.6956(19) 0.945(2) -0.0533(15) 0.086(5) Uani 1 1 d U . .
H31 H 0.6510 0.9499 -0.0300 0.103 Uiso 1 1 calc R . .
C32 C 0.692(2) 0.955(3) -0.1220(15) 0.089(5) Uani 1 1 d U . .
C33 C 0.759(2) 0.944(3) -0.1533(16) 0.090(5) Uani 1 1 d U . .
H33 H 0.7595 0.9472 -0.2013 0.108 Uiso 1 1 calc R . .
C34 C 0.8271(19) 0.929(2) -0.1149(14) 0.081(5) Uani 1 1 d U . .
H34 H 0.8719 0.9223 -0.1377 0.097 Uiso 1 1 calc R . .
C35 C 0.614(2) 0.967(3) -0.1584(18) 0.121(9) Uani 1 1 d U . .
H35A H 0.5781 0.9856 -0.1254 0.181 Uiso 1 1 calc R . .
H35B H 0.5980 0.9071 -0.1793 0.181 Uiso 1 1 calc R . .
H35C H 0.6161 1.0150 -0.1935 0.181 Uiso 1 1 calc R . .
C36 C 0.700(2) 1.053(3) 0.2184(18) 0.115(9) Uani 1 1 d U . .
H36A H 0.7193 1.0508 0.2657 0.173 Uiso 1 1 calc R . .
H36B H 0.6462 1.0387 0.2162 0.173 Uiso 1 1 calc R . .
H36C H 0.7074 1.1156 0.1997 0.173 Uiso 1 1 calc R . .
N1 N 1.0543(11) 0.9042(16) -0.0596(11) 0.062(6) Uani 1 1 d . . .
N2 N 1.0428(11) 0.8654(15) 0.0791(10) 0.056(5) Uani 1 1 d . . .
N3 N 0.9580(15) 0.6419(18) 0.0625(15) 0.094(9) Uani 1 1 d . . .
N4 N 0.9104(13) 0.6833(16) -0.0680(15) 0.079(7) Uani 1 1 d . . .
N5 N 0.8035(14) 0.847(2) 0.0899(14) 0.094(9) Uani 1 1 d . . .
N6 N 0.8292(12) 0.9235(15) -0.0469(9) 0.057(6) Uani 1 1 d . . .

loop_
_atom_site_aniso_label
_atom_site_aniso_U_11
_atom_site_aniso_U_22
_atom_site_aniso_U_33
_atom_site_aniso_U_23
_atom_site_aniso_U_13
_atom_site_aniso_U_12
W1 0.0554(6) 0.0727(7) 0.0361(5) 0.0039(5) 0.0237(5) 0.0062(5)
W2 0.0460(6) 0.0840(8) 0.0474(6) 0.0036(6) 0.0109(5) 0.0252(6)
W3 0.0389(6) 0.1171(11) 0.0493(6) 0.0491(7) 0.0056(5) 0.0123(6)
W4 0.0751(8) 0.1015(10) 0.0812(9) 0.0560(8) 0.0553(7) 0.0418(7)
W5 0.1106(10) 0.0886(9) 0.0368(6) 0.0014(6) 0.0230(6) 0.0356(8)
W6 0.0549(7) 0.1812(16) 0.0418(6) 0.0429(8) 0.0138(5) 0.0609(9)
Ag1 0.0469(11) 0.1052(18) 0.0681(14) 0.0206(13) 0.0181(10) 0.0235(12)
Ag2 0.106(2) 0.119(2) 0.153(3) 0.060(2) 0.068(2) 0.0561(19)
Si1 0.040(5) 0.060(6) 0.024(4) 0.014(4) 0.015(3) 0.023(4)
O1 0.069(7) 0.112(8) 0.072(8) 0.025(7) 0.018(7) 0.014(7)
O1' 0.068(7) 0.114(8) 0.072(7) 0.022(7) 0.020(6) 0.006(7)
O2 0.063(9) 0.111(10) 0.068(9) 0.024(9) 0.019(9) 0.013(9)
O2' 0.060(8) 0.103(9) 0.066(9) 0.024(8) 0.018(8) 0.007(8)
O3 0.076(11) 0.118(13) 0.131(14) 0.038(12) 0.060(10) 0.042(10)
O4 0.077(7) 0.114(7) 0.080(7) 0.022(6) 0.015(6) 0.004(6)
O5 0.074(7) 0.110(8) 0.071(7) 0.024(7) 0.010(6) -0.005(7)
O6 0.073(7) 0.109(8) 0.069(7) 0.020(7) 0.003(6) 0.001(7)
O7 0.097(12) 0.154(15) 0.070(11) 0.019(11) 0.043(10) 0.037(12)
O8 0.060(10) 0.103(13) 0.071(11) 0.000(10) 0.017(9) 0.003(10)
O9 0.067(7) 0.114(9) 0.102(8) 0.022(8) 0.014(7) 0.011(7)
O10 0.073(7) 0.140(8) 0.076(7) 0.020(7) 0.026(6) 0.000(7)
O11 0.098(14) 0.109(15) 0.091(14) 0.007(13) 0.024(12) -0.006(13)
O12 0.070(7) 0.120(8) 0.098(7) 0.023(7) 0.018(6) 0.012(7)
O13 0.110(8) 0.136(9) 0.089(8) 0.023(8) 0.036(8) 0.045(8)
O14 0.122(9) 0.151(10) 0.083(9) 0.027(9) 0.031(8) 0.044(9)
O15 0.081(8) 0.145(9) 0.076(8) 0.010(8) 0.023(7) 0.001(8)
O16 0.074(7) 0.136(8) 0.079(8) 0.014(7) 0.021(7) -0.005(7)
O17 0.066(8) 0.109(9) 0.102(9) 0.019(8) 0.011(8) -0.004(8)
O18 0.121(14) 0.108(14) 0.054(10) 0.032(10) 0.001(10) 0.026(12)
O19 0.105(7) 0.138(8) 0.087(7) 0.021(7) 0.026(7) 0.033(7)
O20 0.053(9) 0.110(13) 0.078(11) 0.008(10) 0.015(9) 0.002(9)
C1 0.053(8) 0.070(9) 0.048(8) 0.006(8) 0.006(7) 0.014(8)
C2 0.055(8) 0.070(9) 0.051(8) 0.007(8) 0.003(7) 0.007(8)
C3 0.050(7) 0.064(8) 0.050(7) -0.002(7) 0.011(7) 0.007(7)
C4 0.051(7) 0.062(7) 0.048(7) 0.007(7) 0.007(6) 0.009(6)
C5 0.051(6) 0.064(7) 0.049(6) -0.002(6) 0.008(6) 0.008(6)
C6 0.052(6) 0.062(7) 0.049(6) 0.001(6) 0.007(6) 0.007(6)
C7 0.054(7) 0.063(7) 0.051(7) -0.001(7) 0.005(6) 0.006(7)
C8 0.060(7) 0.064(8) 0.053(7) 0.001(7) 0.000(7) 0.012(7)
C9 0.067(8) 0.067(9) 0.051(8) 0.005(8) 0.007(8) 0.007(8)
C10 0.062(7) 0.071(8) 0.057(7) -0.001(7) 0.010(7) 0.011(7)
C11 0.075(13) 0.084(14) 0.058(12) 0.026(11) 0.004(11) 0.023(12)
C12 0.085(13) 0.086(14) 0.052(12) -0.007(12) -0.014(11) 0.008(13)
C13 0.068(8) 0.076(8) 0.071(8) 0.004(8) 0.014(8) 0.008(8)
C14 0.068(8) 0.073(8) 0.066(8) 0.001(7) 0.007(7) 0.008(7)
C15 0.060(7) 0.067(7) 0.065(7) 0.002(7) 0.010(7) 0.005(7)
C16 0.058(7) 0.065(7) 0.061(7) 0.000(6) 0.009(6) 0.006(6)
C17 0.060(7) 0.068(7) 0.068(7) 0.003(6) 0.012(6) 0.004(6)
C18 0.056(7) 0.069(7) 0.072(7) 0.009(7) 0.007(7) 0.004(7)
C19 0.061(7) 0.072(8) 0.071(7) 0.007(7) 0.005(7) 0.006(7)
C20 0.064(8) 0.078(8) 0.076(8) 0.004(8) 0.001(7) 0.002(7)
C21 0.065(9) 0.081(10) 0.077(10) 0.008(9) -0.007(9) 0.007(9)
C22 0.068(8) 0.086(9) 0.074(8) 0.007(8) -0.004(8) 0.002(8)
C23 0.075(12) 0.094(13) 0.087(13) 0.008(12) -0.002(12) -0.001(12)
C24 0.076(12) 0.080(13) 0.072(13) -0.005(12) 0.013(11) -0.008(12)
C25 0.098(11) 0.120(12) 0.056(9) -0.004(9) 0.007(9) -0.018(10)
C26 0.101(12) 0.120(12) 0.055(10) -0.003(10) 0.002(10) -0.030(11)
C27 0.101(12) 0.113(12) 0.064(10) -0.013(10) 0.019(10) -0.027(11)
C28 0.096(10) 0.113(11) 0.060(9) -0.004(9) 0.007(8) -0.022(9)
C29 0.090(9) 0.110(10) 0.049(8) -0.003(8) 0.005(8) -0.019(9)
C30 0.091(10) 0.110(10) 0.046(8) 0.001(8) -0.003(8) -0.014(9)
C31 0.094(10) 0.111(10) 0.051(8) 0.003(9) -0.005(8) -0.017(9)
C32 0.097(11) 0.115(11) 0.051(9) -0.002(9) -0.019(9) -0.025(10)
C33 0.106(11) 0.113(11) 0.050(10) 0.002(10) -0.012(9) -0.018(11)
C34 0.094(10) 0.104(10) 0.045(8) 0.005(8) -0.005(8) -0.013(9)
C35 0.116(17) 0.160(19) 0.079(15) 0.007(16) -0.045(15) -0.018(17)
C36 0.137(18) 0.135(18) 0.076(15) -0.014(15) 0.027(15) -0.030(17)
N1 0.051(12) 0.085(16) 0.052(13) 0.028(12) 0.015(10) 0.040(11)
N2 0.054(12) 0.075(15) 0.038(11) 0.019(10) 0.010(9) 0.021(11)
N3 0.090(18) 0.084(18) 0.11(2) 0.066(16) 0.033(16) 0.052(15)
N4 0.069(16) 0.046(13) 0.12(2) -0.008(14) 0.020(15) 0.010(12)
N5 0.070(16) 0.14(3) 0.070(17) 0.026(18) 0.022(13) 0.010(17)
N6 0.065(13) 0.075(15) 0.032(11) 0.012(10) 0.012(10) 0.013(11)

loop_
_atom_type_symbol
_atom_type_description
_atom_type_scat_dispersion_real
_atom_type_scat_dispersion_imag
_atom_type_scat_source
C C 0.0033 0.0016 'International Tables Vol C Tables 4.2.6.8 and 6.1.1.4'
H H 0.0000 0.0000 'International Tables Vol C Tables 4.2.6.8 and 6.1.1.4'
N N 0.0061 0.0033 'International Tables Vol C Tables 4.2.6.8 and 6.1.1.4'
O O 0.0106 0.0060 'International Tables Vol C Tables 4.2.6.8 and 6.1.1.4'
W W -0.8490 6.8722 'International Tables Vol C Tables 4.2.6.8 and 6.1.1.4'
Ag Ag -0.8971 1.1015 'International Tables Vol C Tables 4.2.6.8 and 6.1.1.4'
Si Si 0.0817 0.0704 'International Tables Vol C Tables 4.2.6.8 and 6.1.1.4'

loop_
_geom_angle_atom_site_label_1
_geom_angle_atom_site_label_2
_geom_angle_atom_site_label_3
_geom_angle
_geom_angle_site_symmetry_1
_geom_angle_site_symmetry_3
O7 W1 O4 99.7(10) . .
O7 W1 O6 100.7(11) . .
O4 W1 O6 88.9(9) . .
O7 W1 O12 102.8(11) . .
O4 W1 O12 88.5(9) . .
O6 W1 O12 156.5(9) . .
O7 W1 O9 101.7(10) . .
O4 W1 O9 158.6(9) . .
O6 W1 O9 86.6(9) . .
O12 W1 O9 87.3(10) . .
O7 W1 O1 160.5(13) . .
O4 W1 O1 96.7(12) . .
O6 W1 O1 90.0(12) . .
O12 W1 O1 67.2(12) . .
O9 W1 O1 62.4(12) . .
O7 W1 O1' 160.5(14) . .
O4 W1 O1' 64.0(12) . .
O6 W1 O1' 69.8(12) . .
O12 W1 O1' 88.1(12) . .
O9 W1 O1' 94.8(12) . .
O1 W1 O1' 39.0(14) . .
O3 W2 O16 103.3(11) . .
O3 W2 O5 101.7(11) . .
O16 W2 O5 88.9(9) . .
O3 W2 O4 101.4(10) . .
O16 W2 O4 155.2(10) . .
O5 W2 O4 88.6(9) . .
O3 W2 O10 100.6(11) . .
O16 W2 O10 86.8(9) . .
O5 W2 O10 157.7(10) . .
O4 W2 O10 86.3(9) . .
O3 W2 O2 158.6(14) . 3_665
O16 W2 O2 60.0(12) . 3_665
O5 W2 O2 91.8(12) . 3_665
O4 W2 O2 95.5(12) . 3_665
O10 W2 O2 67.2(12) . 3_665
O3 W2 O1' 162.6(13) . .
O16 W2 O1' 92.2(11) . .
O5 W2 O1' 70.2(12) . .
O4 W2 O1' 63.8(11) . .
O10 W2 O1' 88.1(13) . .
O2 W2 O1' 38.8(13) 3_665 .
O18 W3 O9 101.7(10) . 3_665
O18 W3 O16 102.9(10) . .
O9 W3 O16 155.2(10) 3_665 .
O18 W3 O17 101.4(10) . .
O9 W3 O17 87.8(10) 3_665 .
O16 W3 O17 84.8(9) . .
O18 W3 O15 101.9(11) . .
O9 W3 O15 89.2(10) 3_665 .
O16 W3 O15 88.3(9) . .
O17 W3 O15 156.6(9) . .
O18 W3 O1 158.7(12) . 3_665
O9 W3 O1 60.4(12) 3_665 3_665
O16 W3 O1 95.0(12) . 3_665
O17 W3 O1 68.5(12) . 3_665
O15 W3 O1 90.0(12) . 3_665
O18 W3 O2 156.2(12) . 3_665
O9 W3 O2 99.7(12) 3_665 3_665
O16 W3 O2 56.7(12) . 3_665
O17 W3 O2 89.6(11) . 3_665
O15 W3 O2 68.1(12) . 3_665
O1 W3 O2 45.1(12) 3_665 3_665
O8 W4 O13 107.0(11) . .
O8 W4 O12 101.1(9) . .
O13 W4 O12 151.9(10) . .
O8 W4 O19 106.5(10) . .
O13 W4 O19 89.3(10) . .
O12 W4 O19 81.0(10) . .
O8 W4 O17 102.1(9) . 3_665
O13 W4 O17 87.8(10) . 3_665
O12 W4 O17 88.2(10) . 3_665
O19 W4 O17 150.8(10) . 3_665
O8 W4 O2' 154.9(12) . 3_665
O13 W4 O2' 57.0(13) . 3_665
O12 W4 O2' 96.0(12) . 3_665
O19 W4 O2' 58.1(11) . 3_665
O17 W4 O2' 96.7(11) 3_665 3_665
O11 W5 O13 106.0(11) . .
O11 W5 O14 102.1(12) . .
O13 W5 O14 88.4(10) . .
O11 W5 O6 101.2(10) . 3_665
O13 W5 O6 152.6(11) . 3_665
O14 W5 O6 88.6(9) . 3_665
O11 W5 O5 100.4(11) . 3_665
O13 W5 O5 84.6(9) . 3_665
O14 W5 O5 157.5(11) . 3_665
O6 W5 O5 87.9(8) 3_665 3_665
O11 W5 O2' 156.2(11) . 3_665
O13 W5 O2' 58.4(12) . 3_665
O14 W5 O2' 62.4(12) . 3_665
O6 W5 O2' 96.5(11) 3_665 3_665
O5 W5 O2' 96.0(12) 3_665 3_665
O20 W6 O19 106.8(10) . .
O20 W6 O10 100.4(10) . .
O19 W6 O10 85.2(11) . .
O20 W6 O14 102.1(11) . .
O19 W6 O14 91.3(11) . .
O10 W6 O14 157.2(11) . .
O20 W6 O15 101.9(9) . .
O19 W6 O15 151.3(10) . .
O10 W6 O15 87.8(10) . .
O14 W6 O15 84.4(11) . .
O20 W6 O2' 155.8(12) . 3_665
O19 W6 O2' 59.5(11) . 3_665
O10 W6 O2' 98.2(13) . 3_665
O14 W6 O2' 61.2(13) . 3_665
O15 W6 O2' 94.1(11) . 3_665
N6 Ag1 N2 163.8(7) . .
N6 Ag1 N1 118.3(7) . .
N2 Ag1 N1 71.3(6) . .
N6 Ag1 Ag2 68.9(6) . .
N2 Ag1 Ag2 95.2(5) . .
N1 Ag1 Ag2 117.8(6) . .
N6 Ag1 Ag1 117.5(5) . 3_775
N2 Ag1 Ag1 78.7(5) . 3_775
N1 Ag1 Ag1 55.9(6) . 3_775
Ag2 Ag1 Ag1 172.31(12) . 3_775
N5 Ag2 N4 149.3(9) . .
N5 Ag2 N3 122.1(11) . .
N4 Ag2 N3 71.2(10) . .
N5 Ag2 Ag1 70.0(7) . .
N4 Ag2 Ag1 82.6(6) . .
N3 Ag2 Ag1 92.3(7) . .
O1' Si1 O1' 179.997(7) 3_665 .
O1' Si1 O1 118(2) 3_665 .
O1' Si1 O1 62(2) . .
O1' Si1 O1 62(2) 3_665 3_665
O1' Si1 O1 118(2) . 3_665
O1 Si1 O1 179.998(4) . 3_665
O1' Si1 O2 61(2) 3_665 .
O1' Si1 O2 119(2) . .
O1 Si1 O2 69.5(19) . .
O1 Si1 O2 110.5(19) 3_665 .
O1' Si1 O2 119(2) 3_665 3_665
O1' Si1 O2 61(2) . 3_665
O1 Si1 O2 110.5(19) . 3_665
O1 Si1 O2 69.5(19) 3_665 3_665
O2 Si1 O2 179.997(6) . 3_665
O1' Si1 O2' 76(2) 3_665 3_665
O1' Si1 O2' 104(2) . 3_665
O1 Si1 O2' 80.4(19) . 3_665
O1 Si1 O2' 99.6(19) 3_665 3_665
O2 Si1 O2' 101(2) . 3_665
O2 Si1 O2' 79(2) 3_665 3_665
O1' Si1 O2' 104(2) 3_665 .
O1' Si1 O2' 76(2) . .
O1 Si1 O2' 99.6(19) . .
O1 Si1 O2' 80.4(19) 3_665 .
O2 Si1 O2' 79(2) . .
O2 Si1 O2' 101(2) 3_665 .
O2' Si1 O2' 179.999(5) 3_665 .
O1' O1 Si1 54.5(19) . .
O1' O1 W1 76(2) . .
Si1 O1 W1 130(2) . .
O1' O1 W3 148(3) . 3_665
Si1 O1 W3 123(2) . 3_665
W1 O1 W3 98.3(15) . 3_665
Si1 O1' O2 65(2) . 3_665
Si1 O1' O1 64(2) . .
O2 O1' O1 115(4) 3_665 .
Si1 O1' W2 130(2) . .
O2 O1' W2 65(2) 3_665 .
O1 O1' W2 145(3) . .
Si1 O1' W1 129(2) . .
O2 O1' W1 143(2) 3_665 .
O1 O1' W1 65.0(19) . .
W2 O1' W1 93.4(14) . .
O1' O2 Si1 55(2) 3_665 .
O1' O2 W2 76(2) 3_665 3_665
Si1 O2 W2 131(2) . 3_665
O1' O2 W3 149(3) 3_665 3_665
Si1 O2 W3 122.1(18) . 3_665
W2 O2 W3 98.9(15) 3_665 3_665
Si1 O2' W5 122.5(18) . 3_665
Si1 O2' W6 119(2) . 3_665
W5 O2' W6 98.6(15) 3_665 3_665
Si1 O2' W4 117.3(19) . 3_665
W5 O2' W4 98.0(15) 3_665 3_665
W6 O2' W4 96.3(12) 3_665 3_665
W1 O4 W2 137.2(11) . .
W2 O5 W5 137.7(13) . 3_665
W1 O6 W5 137.4(11) . 3_665
W3 O9 W1 138.1(13) 3_665 .
W6 O10 W2 139.4(11) . .
W4 O12 W1 140.0(11) . .
W4 O13 W5 145.7(16) . .
W6 O14 W5 137.5(15) . .
W3 O15 W6 138.9(13) . .
W2 O16 W3 142.9(14) . .
W3 O17 W4 138.9(13) . 3_665
W6 O19 W4 144.1(13) . .
N1 C1 C2 125(2) . .
N1 C1 H1 117.7 . .
C2 C1 H1 117.7 . .
C1 C2 C3 118(2) . .
C1 C2 H2 121.2 . .
C3 C2 H2 121.2 . .
C4 C3 C2 120(2) . .
C4 C3 C11 120(2) . .
C2 C3 C11 120(2) . .
C3 C4 C5 119(2) . .
C3 C4 H4 120.6 . .
C5 C4 H4 120.6 . .
N1 C5 C4 122(2) . .
N1 C5 C6 118(2) . .
C4 C5 C6 121(2) . .
N2 C6 C7 122(2) . .
N2 C6 C5 115(2) . .
C7 C6 C5 123(2) . .
C8 C7 C6 119(2) . .
C8 C7 H7 120.3 . .
C6 C7 H7 120.3 . .
C7 C8 C9 119(2) . .
C7 C8 C12 120(2) . .
C9 C8 C12 121(2) . .
C10 C9 C8 119(2) . .
C10 C9 H9 120.4 . .
C8 C9 H9 120.4 . .
N2 C10 C9 121(2) . .
N2 C10 H10 119.5 . .
C9 C10 H10 119.5 . .
C3 C11 H11A 109.5 . .
C3 C11 H11B 109.5 . .
H11A C11 H11B 109.5 . .
C3 C11 H11C 109.5 . .
H11A C11 H11C 109.5 . .
H11B C11 H11C 109.5 . .
C8 C12 H12A 109.5 . .
C8 C12 H12B 109.5 . .
H12A C12 H12B 109.5 . .
C8 C12 H12C 109.5 . .
H12A C12 H12C 109.5 . .
H12B C12 H12C 109.5 . .
N3 C13 C14 127(3) . .
N3 C13 H13 116.7 . .
C14 C13 H13 116.7 . .
C15 C14 C13 116(3) . .
C15 C14 H14 122.2 . .
C13 C14 H14 122.2 . .
C16 C15 C14 117(3) . .
C16 C15 C24 123(2) . .
C14 C15 C24 120(3) . .
C17 C16 C15 123(3) . .
C17 C16 H16 118.7 . .
C15 C16 H16 118.7 . .
N3 C17 C16 123(3) . .
N3 C17 C18 114(3) . .
C16 C17 C18 123(2) . .
N4 C18 C19 122(3) . .
N4 C18 C17 118(3) . .
C19 C18 C17 119(2) . .
C18 C19 C20 117(3) . .
C18 C19 H19 121.4 . .
C20 C19 H19 121.4 . .
C21 C20 C19 118(3) . .
C21 C20 C23 122(3) . .
C19 C20 C23 120(3) . .
C22 C21 C20 123(3) . .
C22 C21 H21 118.6 . .
C20 C21 H21 118.6 . .
C21 C22 N4 121(3) . .
C21 C22 H22 119.5 . .
N4 C22 H22 119.5 . .
C20 C23 H23A 109.5 . .
C20 C23 H23B 109.5 . .
H23A C23 H23B 109.5 . .
C20 C23 H23C 109.5 . .
H23A C23 H23C 109.5 . .
H23B C23 H23C 109.5 . .
C15 C24 H24A 109.5 . .
C15 C24 H24B 109.5 . .
H24A C24 H24B 109.5 . .
C15 C24 H24C 109.5 . .
H24A C24 H24C 109.5 . .
H24B C24 H24C 109.5 . .
N5 C25 C26 116(4) . .
N5 C25 H25 121.9 . .
C26 C25 H25 121.9 . .
C27 C26 C25 124(3) . .
C27 C26 H26 117.8 . .
C25 C26 H26 117.8 . .
C26 C27 C28 117(3) . .
C26 C27 C36 127(3) . .
C28 C27 C36 115(4) . .
C29 C28 C27 120(4) . .
C29 C28 H28 120.0 . .
C27 C28 H28 120.0 . .
N5 C29 C28 118(3) . .
N5 C29 C30 116(3) . .
C28 C29 C30 125(3) . .
N6 C30 C31 121(3) . .
N6 C30 C29 117(3) . .
C31 C30 C29 122(3) . .
C32 C31 C30 123(3) . .
C32 C31 H31 118.5 . .
C30 C31 H31 118.5 . .
C31 C32 C33 115(3) . .
C31 C32 C35 118(3) . .
C33 C32 C35 126(3) . .
C32 C33 C34 122(3) . .
C32 C33 H33 119.2 . .
C34 C33 H33 119.2 . .
N6 C34 C33 121(3) . .
N6 C34 H34 119.4 . .
C33 C34 H34 119.4 . .
C32 C35 H35A 109.5 . .
C32 C35 H35B 109.5 . .
H35A C35 H35B 109.5 . .
C32 C35 H35C 109.5 . .
H35A C35 H35C 109.5 . .
H35B C35 H35C 109.5 . .
C27 C36 H36A 109.5 . .
C27 C36 H36B 109.5 . .
H36A C36 H36B 109.5 . .
C27 C36 H36C 109.5 . .
H36A C36 H36C 109.5 . .
H36B C36 H36C 109.5 . .
C1 N1 C5 117(2) . .
C1 N1 Ag1 124.8(16) . .
C5 N1 Ag1 108.7(14) . .
C6 N2 C10 119(2) . .
C6 N2 Ag1 119.5(16) . .
C10 N2 Ag1 121.7(16) . .
C17 N3 C13 115(3) . .
C17 N3 Ag2 118(2) . .
C13 N3 Ag2 126(2) . .
C22 N4 C18 119(3) . .
C22 N4 Ag2 124(2) . .
C18 N4 Ag2 117(2) . .
C25 N5 C29 123(3) . .
C25 N5 Ag2 115(3) . .
C29 N5 Ag2 122(2) . .
C34 N6 C30 118(2) . .
C34 N6 Ag1 117.6(19) . .
C30 N6 Ag1 124.3(17) . .

loop_
_geom_bond_atom_site_label_1
_geom_bond_atom_site_label_2
_geom_bond_distance
_geom_bond_site_symmetry_2
W1 O7 1.648(19) .
W1 O4 1.87(2) .
W1 O6 1.89(2) .
W1 O12 1.91(2) .
W1 O9 1.91(2) .
W1 O1 2.26(4) .
W1 O1' 2.42(4) .
W2 O3 1.64(2) .
W2 O16 1.85(2) .
W2 O5 1.86(2) .
W2 O4 1.91(2) .
W2 O10 1.93(2) .
W2 O2 2.25(4) 3_665
W2 O1' 2.41(4) .
W3 O18 1.682(18) .
W3 O9 1.86(2) 3_665
W3 O16 1.87(2) .
W3 O17 1.88(2) .
W3 O15 1.89(2) .
W3 O1 2.38(4) 3_665
W3 O2 2.39(4) 3_665
W4 O8 1.661(18) .
W4 O13 1.80(2) .
W4 O12 1.86(3) .
W4 O19 1.89(2) .
W4 O17 1.89(2) 3_665
W4 O2' 2.37(3) 3_665
W5 O11 1.66(2) .
W5 O13 1.87(2) .
W5 O14 1.89(2) .
W5 O6 1.899(19) 3_665
W5 O5 1.93(2) 3_665
W5 O2' 2.28(4) 3_665
W6 O20 1.636(18) .
W6 O19 1.80(2) .
W6 O10 1.86(3) .
W6 O14 1.87(3) .
W6 O15 1.90(2) .
W6 O2' 2.35(4) 3_665
Ag1 N6 2.21(2) .
Ag1 N2 2.273(19) .
Ag1 N1 2.447(18) .
Ag1 Ag2 3.070(4) .
Ag1 Ag1 3.203(5) 3_775
Ag2 N5 2.23(3) .
Ag2 N4 2.25(3) .
Ag2 N3 2.34(2) .
Si1 O1' 1.45(4) 3_665
Si1 O1' 1.45(4) .
Si1 O1 1.60(4) .
Si1 O1 1.60(4) 3_665
Si1 O2 1.61(4) .
Si1 O2 1.61(4) 3_665
Si1 O2' 1.74(4) 3_665
Si1 O2' 1.74(4) .
O1 O1' 1.57(6) .
O1 W3 2.38(4) 3_665
O1' O2 1.55(5) 3_665
O2 O1' 1.55(5) 3_665
O2 W2 2.25(4) 3_665
O2 W3 2.39(4) 3_665
O2' W5 2.27(4) 3_665
O2' W6 2.35(4) 3_665
O2' W4 2.37(3) 3_665
O5 W5 1.93(2) 3_665
O6 W5 1.899(19) 3_665
O9 W3 1.86(2) 3_665
O17 W4 1.89(2) 3_665
C1 N1 1.32(3) .
C1 C2 1.38(3) .
C1 H1 0.9300 .
C2 C3 1.40(3) .
C2 H2 0.9300 .
C3 C4 1.35(3) .
C3 C11 1.54(3) .
C4 C5 1.42(3) .
C4 H4 0.9300 .
C5 N1 1.35(3) .
C5 C6 1.50(3) .
C6 N2 1.34(3) .
C6 C7 1.37(3) .
C7 C8 1.35(3) .
C7 H7 0.9300 .
C8 C9 1.38(3) .
C8 C12 1.51(3) .
C9 C10 1.37(3) .
C9 H9 0.9300 .
C10 N2 1.35(3) .
C10 H10 0.9300 .
C11 H11A 0.9600 .
C11 H11B 0.9600 .
C11 H11C 0.9600 .
C12 H12A 0.9600 .
C12 H12B 0.9600 .
C12 H12C 0.9600 .
C13 N3 1.34(4) .
C13 C14 1.39(4) .
C13 H13 0.9300 .
C14 C15 1.39(3) .
C14 H14 0.9300 .
C15 C16 1.36(4) .
C15 C24 1.49(4) .
C16 C17 1.35(3) .
C16 H16 0.9300 .
C17 N3 1.31(3) .
C17 C18 1.49(4) .
C18 N4 1.37(3) .
C18 C19 1.37(4) .
C19 C20 1.43(4) .
C19 H19 0.9300 .
C20 C21 1.34(4) .
C20 C23 1.47(4) .
C21 C22 1.33(4) .
C21 H21 0.9300 .
C22 N4 1.35(4) .
C22 H22 0.9300 .
C23 H23A 0.9600 .
C23 H23B 0.9600 .
C23 H23C 0.9600 .
C24 H24A 0.9600 .
C24 H24B 0.9600 .
C24 H24C 0.9600 .
C25 N5 1.33(4) .
C25 C26 1.43(5) .
C25 H25 0.9300 .
C26 C27 1.32(5) .
C26 H26 0.9300 .
C27 C28 1.41(4) .
C27 C36 1.52(5) .
C28 C29 1.40(4) .
C28 H28 0.9300 .
C29 N5 1.38(4) .
C29 C30 1.45(4) .
C30 N6 1.36(3) .
C30 C31 1.37(4) .
C31 C32 1.33(4) .
C31 H31 0.9300 .
C32 C33 1.38(4) .
C32 C35 1.51(4) .
C33 C34 1.38(4) .
C33 H33 0.9300 .
C34 N6 1.32(3) .
C34 H34 0.9300 .
C35 H35A 0.9600 .
C35 H35B 0.9600 .
C35 H35C 0.9600 .
C36 H36A 0.9600 .
C36 H36B 0.9600 .
C36 H36C 0.9600 .
